data_7055190
loop_
_publ_author_name
'Mamada, Masashi'
'Fujita, Harunori'
'Kakita, Kazuaki'
'Shima, Hidetaka'
'Yoneda, Yasuhiro'
'Tanaka, Yasuhiro'
'Tokito, Shizuo'

_publ_section_title
;
 Crystal structure and modeled charge carrier mobility of
 benzobis(thiadiazole) derivatives
;
_journal_issue 2
_journal_name_full 'New J. Chem.'
_journal_page_first 1403
_journal_paper_doi 10.1039/C5NJ02302E
_journal_volume 40
_journal_year 2016
_chemical_formula_moiety 'C28 H12 F6 N4 S4'
_chemical_formula_sum 'C28 H12 F6 N4 S4'
_chemical_formula_weight 646.66
_space_group_crystal_system triclinic
_space_group_IT_number 2
_space_group_name_Hall '-P 1'
_space_group_name_H-M_alt 'P -1'
_symmetry_space_group_name_Hall '-P 1'
_symmetry_space_group_name_H-M 'P -1'
_atom_sites_solution_hydrogens geom
_atom_sites_solution_primary direct
_atom_sites_solution_secondary difmap
_audit_creation_method SHELXL-2014/7
_audit_update_record
;
2015-10-16 deposited with the CCDC.
2015-11-25 downloaded from the CCDC.
;
_cell_angle_alpha 93.915(15)
_cell_angle_beta 97.142(13)
_cell_angle_gamma 102.709(14)
_cell_formula_units_Z 1
_cell_length_a 5.0599(8)
_cell_length_b 6.4683(13)
_cell_length_c 20.014(3)
_cell_measurement_reflns_used 25
_cell_measurement_temperature 299(2)
_cell_measurement_theta_max 29.8
_cell_measurement_theta_min 25.8
_cell_volume 630.93(19)
_computing_cell_refinement WinAFC
_computing_data_collection WinAFC
_computing_data_reduction CrystalStructure
_computing_molecular_graphics 'PLATON (Spek, 2009)'
_computing_publication_material 'Yadokari-XG 2009 (Wakita, Kabuto et al., 2009)'
_computing_structure_refinement 'SHELXL-2014/7 (Sheldrick, 2014)'
_computing_structure_solution SIR2004
_diffrn_ambient_temperature 299(2)
_diffrn_measured_fraction_theta_full 1.000
_diffrn_measured_fraction_theta_max 1.000
_diffrn_measurement_device_type 'Rigaku AFC7R'
_diffrn_measurement_method \w-2\q
_diffrn_radiation_monochromator graphite
_diffrn_radiation_type CuK\a
_diffrn_radiation_wavelength 1.54178
_diffrn_reflns_av_R_equivalents 0.0203
_diffrn_reflns_av_unetI/netI 0.0236
_diffrn_reflns_laue_measured_fraction_full 1.000
_diffrn_reflns_laue_measured_fraction_max 1.000
_diffrn_reflns_limit_h_max 6
_diffrn_reflns_limit_h_min 0
_diffrn_reflns_limit_k_max 7
_diffrn_reflns_limit_k_min -7
_diffrn_reflns_limit_l_max 23
_diffrn_reflns_limit_l_min -24
_diffrn_reflns_number 5134
_diffrn_reflns_point_group_measured_fraction_full 1.000
_diffrn_reflns_point_group_measured_fraction_max 1.000
_diffrn_reflns_theta_full 67.679
_diffrn_reflns_theta_max 67.989
_diffrn_reflns_theta_min 2.236
_diffrn_standards_decay_% -0.97
_diffrn_standards_interval_count 150
_diffrn_standards_number 3
_exptl_absorpt_coefficient_mu 4.134
_exptl_absorpt_correction_T_max 0.960
_exptl_absorpt_correction_T_min 0.470
_exptl_absorpt_correction_type psi-scan
_exptl_absorpt_process_details '(North, Phillips & Mathews, 1968)'
_exptl_crystal_colour Green
_exptl_crystal_density_diffrn 1.702
_exptl_crystal_description Platelet
_exptl_crystal_F_000 326
_exptl_crystal_size_max 0.50
_exptl_crystal_size_mid 0.30
_exptl_crystal_size_min 0.01
_refine_diff_density_max 0.955
_refine_diff_density_min -0.548
_refine_diff_density_rms 0.085
_refine_ls_extinction_method none
_refine_ls_goodness_of_fit_ref 1.066
_refine_ls_hydrogen_treatment constr
_refine_ls_matrix_type full
_refine_ls_number_parameters 190
_refine_ls_number_reflns 2285
_refine_ls_number_restraints 0
_refine_ls_restrained_S_all 1.066
_refine_ls_R_factor_all 0.0755
_refine_ls_R_factor_gt 0.0626
_refine_ls_shift/su_max 0.000
_refine_ls_shift/su_mean 0.000
_refine_ls_structure_factor_coef Fsqd
_refine_ls_weighting_details 'w=1/[\s^2^(Fo^2^)+(0.1029P)^2^+1.0937P] where P=(Fo^2^+2Fc^2^)/3'
_refine_ls_weighting_scheme calc
_refine_ls_wR_factor_gt 0.1764
_refine_ls_wR_factor_ref 0.1872
_reflns_Friedel_coverage 0.000
_reflns_number_gt 1877
_reflns_number_total 2285
_reflns_threshold_expression 'I > 2\s(I)'
_cod_data_source_file c5nj02302e2.cif
_cod_data_source_block 2-mCF3
_cod_depositor_comments 'Adding full bibliography for 7055189--7055194.cif.'
_cod_database_code 7055190
_shelx_shelxl_version_number 2014/7
_shelx_space_group_comment
;
The symmetry employed for this shelxl refinement is uniquely defined
by the following loop, which should always be used as a source of
symmetry information in preference to the above space-group names.
They are only intended as comments.
;
_shelx_estimated_absorpt_t_min 0.232
_shelx_estimated_absorpt_t_max 0.960

loop_
_space_group_symop_operation_xyz
'x, y, z'
'-x, -y, -z'

loop_
_atom_site_label
_atom_site_type_symbol
_atom_site_fract_x
_atom_site_fract_y
_atom_site_fract_z
_atom_site_U_iso_or_equiv
_atom_site_adp_type
_atom_site_occupancy
_atom_site_site_symmetry_order
_atom_site_calc_flag
_atom_site_refinement_flags_posn
_atom_site_refinement_flags_adp
S1 S 0.8264(2) 0.12469(16) 0.06330(5) 0.0444(3) Uani 1 1 d . .
S2 S 0.1497(2) 0.77357(16) 0.15098(5) 0.0424(3) Uani 1 1 d . .
F1 F -0.4560(18) 0.5397(10) 0.4268(3) 0.201(4) Uani 1 1 d . .
F2 F -0.1048(13) 0.6853(16) 0.4787(3) 0.202(4) Uani 1 1 d . .
F3 F -0.4241(19) 0.8182(12) 0.4781(3) 0.211(4) Uani 1 1 d . .
N1 N 0.6595(7) 0.2681(5) 0.10059(17) 0.0417(8) Uani 1 1 d . .
N2 N 0.8017(7) 0.2002(5) -0.01129(17) 0.0411(8) Uani 1 1 d . .
C1 C 0.5696(7) 0.3911(6) 0.05430(19) 0.0355(8) Uani 1 1 d . .
C2 C 0.6518(8) 0.3511(6) -0.01105(19) 0.0357(8) Uani 1 1 d . .
C3 C 0.4139(7) 0.5424(6) 0.06834(18) 0.0345(8) Uani 1 1 d . .
C4 C 0.3312(8) 0.5811(6) 0.1339(2) 0.0387(8) Uani 1 1 d . .
C5 C 0.3684(10) 0.4739(8) 0.1903(2) 0.0487(10) Uani 1 1 d . .
H5 H 0.4610 0.3646 0.1918 0.058 Uiso 1 1 calc R U
C6 C 0.2536(10) 0.5452(7) 0.2451(2) 0.0494(11) Uani 1 1 d . .
H6 H 0.2629 0.4875 0.2864 0.059 Uiso 1 1 calc R U
C7 C 0.1271(8) 0.7066(7) 0.2324(2) 0.0406(9) Uani 1 1 d . .
C8 C -0.0185(9) 0.8155(7) 0.2777(2) 0.0426(9) Uani 1 1 d . .
C9 C -0.0787(9) 0.7331(7) 0.3379(2) 0.0466(10) Uani 1 1 d . .
H9 H -0.0205 0.6122 0.3499 0.056 Uiso 1 1 calc R U
C10 C -0.2235(10) 0.8280(8) 0.3800(2) 0.0515(11) Uani 1 1 d . .
C11 C -0.3090(11) 1.0101(8) 0.3640(2) 0.0573(12) Uani 1 1 d . .
H11 H -0.4052 1.0747 0.3926 0.069 Uiso 1 1 calc R U
C12 C -0.2481(12) 1.0930(8) 0.3047(3) 0.0607(13) Uani 1 1 d . .
H12 H -0.3035 1.2155 0.2934 0.073 Uiso 1 1 calc R U
C13 C -0.1065(10) 0.9982(7) 0.2618(2) 0.0532(11) Uani 1 1 d . .
H13 H -0.0694 1.0566 0.2218 0.064 Uiso 1 1 calc R U
C14 C -0.2980(13) 0.7259(10) 0.4416(3) 0.0668(14) Uani 1 1 d . .

loop_
_atom_site_aniso_label
_atom_site_aniso_U_11
_atom_site_aniso_U_22
_atom_site_aniso_U_33
_atom_site_aniso_U_23
_atom_site_aniso_U_13
_atom_site_aniso_U_12
S1 0.0526(6) 0.0467(6) 0.0407(6) 0.0088(4) 0.0081(4) 0.0237(5)
S2 0.0538(6) 0.0451(6) 0.0350(5) 0.0075(4) 0.0132(4) 0.0209(5)
F1 0.320(10) 0.145(5) 0.089(3) 0.028(3) 0.070(5) -0.078(6)
F2 0.140(5) 0.389(11) 0.131(4) 0.176(6) 0.052(4) 0.109(6)
F3 0.391(11) 0.204(6) 0.159(5) 0.115(5) 0.211(7) 0.201(7)
N1 0.0475(19) 0.0434(18) 0.0376(17) 0.0053(14) 0.0050(14) 0.0180(15)
N2 0.0457(18) 0.0428(18) 0.0390(18) 0.0046(14) 0.0081(14) 0.0181(15)
C1 0.0346(18) 0.0382(19) 0.0330(18) 0.0037(15) 0.0025(15) 0.0082(15)
C2 0.0347(19) 0.0354(19) 0.0365(19) 0.0019(15) 0.0044(15) 0.0078(15)
C3 0.0357(19) 0.0359(19) 0.0323(18) 0.0017(15) 0.0053(15) 0.0093(15)
C4 0.038(2) 0.043(2) 0.037(2) 0.0037(16) 0.0074(16) 0.0124(16)
C5 0.059(3) 0.058(3) 0.039(2) 0.0094(19) 0.0129(19) 0.030(2)
C6 0.062(3) 0.058(3) 0.035(2) 0.0132(19) 0.0109(19) 0.024(2)
C7 0.042(2) 0.047(2) 0.0335(19) 0.0026(16) 0.0080(16) 0.0104(17)
C8 0.046(2) 0.046(2) 0.038(2) 0.0037(17) 0.0096(17) 0.0130(18)
C9 0.054(2) 0.051(2) 0.040(2) 0.0069(18) 0.0132(19) 0.019(2)
C10 0.055(3) 0.064(3) 0.038(2) 0.007(2) 0.0108(19) 0.018(2)
C11 0.068(3) 0.062(3) 0.050(3) 0.002(2) 0.019(2) 0.028(2)
C12 0.082(4) 0.054(3) 0.056(3) 0.008(2) 0.021(3) 0.031(3)
C13 0.072(3) 0.051(2) 0.044(2) 0.011(2) 0.017(2) 0.023(2)
C14 0.086(4) 0.081(4) 0.049(3) 0.021(3) 0.032(3) 0.036(3)

loop_
_atom_type_symbol
_atom_type_description
_atom_type_scat_dispersion_real
_atom_type_scat_dispersion_imag
_atom_type_scat_source
C C 0.0181 0.0091 'International Tables Vol C Tables 4.2.6.8 and 6.1.1.4'
H H 0.0000 0.0000 'International Tables Vol C Tables 4.2.6.8 and 6.1.1.4'
F F 0.0727 0.0534 'International Tables Vol C Tables 4.2.6.8 and 6.1.1.4'
N N 0.0311 0.0180 'International Tables Vol C Tables 4.2.6.8 and 6.1.1.4'
S S 0.3331 0.5567 'International Tables Vol C Tables 4.2.6.8 and 6.1.1.4'

loop_
_geom_angle_atom_site_label_1
_geom_angle_atom_site_label_2
_geom_angle_atom_site_label_3
_geom_angle
_geom_angle_site_symmetry_1
_geom_angle_site_symmetry_3
N1 S1 N2 101.64(17) . .
C7 S2 C4 92.49(19) . .
C1 N1 S1 107.0(3) . .
C2 N2 S1 106.8(3) . .
N1 C1 C3 124.1(4) . .
N1 C1 C2 112.3(3) . .
C3 C1 C2 123.5(3) . .
N2 C2 C3 123.8(4) . 2_665
N2 C2 C1 112.2(3) . .
C3 C2 C1 124.1(4) 2_665 .
C2 C3 C1 112.4(3) 2_665 .
C2 C3 C4 124.3(4) 2_665 .
C1 C3 C4 123.3(4) . .
C5 C4 C3 127.8(4) . .
C5 C4 S2 109.4(3) . .
C3 C4 S2 122.7(3) . .
C4 C5 C6 113.6(4) . .
C4 C5 H5 123.2 . .
C6 C5 H5 123.2 . .
C7 C6 C5 113.9(4) . .
C7 C6 H6 123.1 . .
C5 C6 H6 123.1 . .
C6 C7 C8 128.2(4) . .
C6 C7 S2 110.6(3) . .
C8 C7 S2 121.2(3) . .
C9 C8 C13 117.9(4) . .
C9 C8 C7 119.9(4) . .
C13 C8 C7 122.2(4) . .
C10 C9 C8 121.0(4) . .
C10 C9 H9 119.5 . .
C8 C9 H9 119.5 . .
C9 C10 C11 120.8(4) . .
C9 C10 C14 118.9(4) . .
C11 C10 C14 120.2(4) . .
C12 C11 C10 118.3(4) . .
C12 C11 H11 120.8 . .
C10 C11 H11 120.8 . .
C11 C12 C13 121.4(5) . .
C11 C12 H12 119.3 . .
C13 C12 H12 119.3 . .
C12 C13 C8 120.6(4) . .
C12 C13 H13 119.7 . .
C8 C13 H13 119.7 . .
F3 C14 F2 107.2(7) . .
F3 C14 F1 103.4(7) . .
F2 C14 F1 101.1(7) . .
F3 C14 C10 116.5(5) . .
F2 C14 C10 115.1(5) . .
F1 C14 C10 111.9(5) . .

loop_
_geom_bond_atom_site_label_1
_geom_bond_atom_site_label_2
_geom_bond_distance
_geom_bond_site_symmetry_2
S1 N1 1.593(3) .
S1 N2 1.601(3) .
S2 C7 1.725(4) .
S2 C4 1.741(4) .
F1 C14 1.283(8) .
F2 C14 1.239(7) .
F3 C14 1.233(7) .
N1 C1 1.361(5) .
N2 C2 1.362(5) .
C1 C3 1.419(5) .
C1 C2 1.445(5) .
C2 C3 1.419(5) 2_665
C3 C2 1.419(5) 2_665
C3 C4 1.448(5) .
C4 C5 1.380(6) .
C5 C6 1.400(6) .
C5 H5 0.9300 .
C6 C7 1.362(6) .
C6 H6 0.9300 .
C7 C8 1.473(6) .
C8 C9 1.391(6) .
C8 C13 1.394(6) .
C9 C10 1.381(6) .
C9 H9 0.9300 .
C10 C11 1.385(7) .
C10 C14 1.488(7) .
C11 C12 1.377(7) .
C11 H11 0.9300 .
C12 C13 1.379(7) .
C12 H12 0.9300 .
C13 H13 0.9300 .

loop_
_geom_torsion_atom_site_label_1
_geom_torsion_atom_site_label_2
_geom_torsion_atom_site_label_3
_geom_torsion_atom_site_label_4
_geom_torsion
_geom_torsion_site_symmetry_1
_geom_torsion_site_symmetry_4
N2 S1 N1 C1 -0.1(3) . .
N1 S1 N2 C2 -0.1(3) . .
S1 N1 C1 C3 -179.5(3) . .
S1 N1 C1 C2 0.2(4) . .
S1 N2 C2 C3 179.8(3) . 2_665
S1 N2 C2 C1 0.2(4) . .
N1 C1 C2 N2 -0.3(5) . .
C3 C1 C2 N2 179.4(3) . .
N1 C1 C2 C3 -179.9(4) . 2_665
C3 C1 C2 C3 -0.2(7) . 2_665
N1 C1 C3 C2 179.8(4) . 2_665
C2 C1 C3 C2 0.2(6) . 2_665
N1 C1 C3 C4 -0.6(6) . .
C2 C1 C3 C4 179.7(4) . .
C2 C3 C4 C5 174.6(4) 2_665 .
C1 C3 C4 C5 -4.9(7) . .
C2 C3 C4 S2 -2.6(6) 2_665 .
C1 C3 C4 S2 177.8(3) . .
C7 S2 C4 C5 -0.1(3) . .
C7 S2 C4 C3 177.6(3) . .
C3 C4 C5 C6 -177.4(4) . .
S2 C4 C5 C6 0.1(5) . .
C4 C5 C6 C7 0.0(6) . .
C5 C6 C7 C8 178.7(4) . .
C5 C6 C7 S2 -0.1(5) . .
C4 S2 C7 C6 0.1(4) . .
C4 S2 C7 C8 -178.7(4) . .
C6 C7 C8 C9 -10.8(7) . .
S2 C7 C8 C9 167.9(3) . .
C6 C7 C8 C13 170.9(5) . .
S2 C7 C8 C13 -10.4(6) . .
C13 C8 C9 C10 0.7(7) . .
C7 C8 C9 C10 -177.7(4) . .
C8 C9 C10 C11 -1.0(7) . .
C8 C9 C10 C14 176.2(5) . .
C9 C10 C11 C12 0.5(8) . .
C14 C10 C11 C12 -176.6(5) . .
C10 C11 C12 C13 0.3(8) . .
C11 C12 C13 C8 -0.6(8) . .
C9 C8 C13 C12 0.1(7) . .
C7 C8 C13 C12 178.4(5) . .
C9 C10 C14 F3 179.1(7) . .
C11 C10 C14 F3 -3.7(10) . .
C9 C10 C14 F2 52.4(9) . .
C11 C10 C14 F2 -130.4(7) . .
C9 C10 C14 F1 -62.2(8) . .
C11 C10 C14 F1 115.0(7) . .
